data_4088225
loop_
_publ_author_name
'Webster, Christopher L.'
'Langeslay, Ryan R.'
'Ziller, Joseph W.'
'Evans, William J.'

_publ_section_title
;
 Synthetic Utility of Tetrabutylammonium Salts in Uranium Metallocene
 Chemistry
;
_journal_issue 4
_journal_name_full Organometallics
_journal_page_first 520
_journal_paper_doi 10.1021/acs.organomet.5b00942
_journal_volume 35
_journal_year 2016
_chemical_formula_sum 'C29 H42 Cl N O2 U'
_chemical_formula_weight 710.11
_space_group_crystal_system triclinic
_space_group_IT_number 2
_space_group_name_Hall '-P 1'
_space_group_name_H-M_alt 'P -1'
_atom_sites_solution_hydrogens geom
_atom_sites_solution_primary direct
_atom_sites_solution_secondary difmap
_audit_creation_method SHELXL-2013
_cell_angle_alpha 94.9062(18)
_cell_angle_beta 95.2116(18)
_cell_angle_gamma 111.1593(17)
_cell_formula_units_Z 2
_cell_length_a 8.4285(13)
_cell_length_b 10.3929(16)
_cell_length_c 17.363(3)
_cell_measurement_temperature 88(2)
_cell_volume 1401.0(4)
_computing_structure_refinement 'SHELXL-2013 (Sheldrick, 2013)'
_diffrn_ambient_temperature 88(2)
_diffrn_measured_fraction_theta_full 0.998
_diffrn_measured_fraction_theta_max 0.946
_diffrn_radiation_type MoK\a
_diffrn_radiation_wavelength 0.71073
_diffrn_reflns_av_R_equivalents 0.0343
_diffrn_reflns_av_unetI/netI 0.0462
_diffrn_reflns_Laue_measured_fraction_full 0.998
_diffrn_reflns_Laue_measured_fraction_max 0.946
_diffrn_reflns_limit_h_max 11
_diffrn_reflns_limit_h_min -11
_diffrn_reflns_limit_k_max 13
_diffrn_reflns_limit_k_min -13
_diffrn_reflns_limit_l_max 22
_diffrn_reflns_limit_l_min -22
_diffrn_reflns_number 16363
_diffrn_reflns_point_group_measured_fraction_full 0.998
_diffrn_reflns_point_group_measured_fraction_max 0.946
_diffrn_reflns_theta_full 25.242
_diffrn_reflns_theta_max 28.284
_diffrn_reflns_theta_min 2.118
_exptl_absorpt_coefficient_mu 5.913
_exptl_absorpt_correction_T_max 0.9808
_exptl_absorpt_correction_T_min 0.6093
_exptl_absorpt_correction_type numerical
_exptl_absorpt_process_details 'Bruker SADABS'
_exptl_crystal_density_diffrn 1.683
_exptl_crystal_F_000 696
_exptl_crystal_size_max 0.198
_exptl_crystal_size_mid 0.053
_exptl_crystal_size_min 0.047
_refine_diff_density_max 3.148
_refine_diff_density_min -1.658
_refine_diff_density_rms 0.172
_refine_ls_extinction_method none
_refine_ls_goodness_of_fit_ref 1.005
_refine_ls_hydrogen_treatment constr
_refine_ls_matrix_type full
_refine_ls_number_parameters 321
_refine_ls_number_reflns 6574
_refine_ls_number_restraints 0
_refine_ls_restrained_S_all 1.005
_refine_ls_R_factor_all 0.0403
_refine_ls_R_factor_gt 0.0331
_refine_ls_shift/su_max 0.000
_refine_ls_shift/su_mean 0.000
_refine_ls_structure_factor_coef Fsqd
_refine_ls_weighting_details
;
 w=1/[\s^2^(Fo^2^)+(0.0544P)^2^]
 where P=(Fo^2^+2Fc^2^)/3
;
_refine_ls_weighting_scheme calc
_refine_ls_wR_factor_gt 0.0807
_refine_ls_wR_factor_ref 0.0836
_reflns_Friedel_coverage 0.000
_reflns_number_gt 5844
_reflns_number_total 6574
_reflns_threshold_expression 'I > 2\s(I)'
_cod_data_source_file om5b00942_si_005.cif
_cod_data_source_block clw23
_cod_database_code 4088225
_shelx_space_group_comment
;
The symmetry employed for this shelxl refinement is uniquely defined
by the following loop, which should always be used as a source of
symmetry information in preference to the above space-group names.
They are only intended as comments.
;
_shelx_estimated_absorpt_t_min 0.387
_shelx_estimated_absorpt_t_max 0.769
_shelxl_version_number 2013-2

loop_
_space_group_symop_operation_xyz
'x, y, z'
'-x, -y, -z'

loop_
_atom_site_label
_atom_site_type_symbol
_atom_site_fract_x
_atom_site_fract_y
_atom_site_fract_z
_atom_site_U_iso_or_equiv
_atom_site_adp_type
_atom_site_occupancy
_atom_site_site_symmetry_order
_atom_site_calc_flag
_atom_site_refinement_flags_posn
_atom_site_refinement_flags_adp
U1 U 0.22162(2) 0.18856(2) 0.30033(2) 0.01500(6) Uani 1 1 d . .
Cl1 Cl -0.08155(14) 0.09245(12) 0.34751(7) 0.0230(2) Uani 1 1 d . .
O1 O 0.3582(4) 0.3623(3) 0.21513(19) 0.0194(7) Uani 1 1 d . .
O2 O 0.0887(4) 0.3211(3) 0.2304(2) 0.0215(7) Uani 1 1 d . .
N1 N 0.2172(5) 0.4860(4) 0.1535(2) 0.0186(8) Uani 1 1 d . .
C1 C 0.3983(6) 0.4367(5) 0.3899(3) 0.0219(10) Uani 1 1 d . .
C2 C 0.5196(6) 0.3732(5) 0.3830(3) 0.0213(10) Uani 1 1 d . .
C3 C 0.4730(6) 0.2570(5) 0.4251(3) 0.0192(9) Uani 1 1 d . .
C4 C 0.3189(6) 0.2464(5) 0.4568(3) 0.0201(9) Uani 1 1 d . .
C5 C 0.2749(6) 0.3603(5) 0.4354(3) 0.0210(10) Uani 1 1 d . .
C6 C 0.4045(7) 0.5710(5) 0.3611(3) 0.0296(12) Uani 1 1 d . .
H6A H 0.2897 0.5603 0.3373 0.044 Uiso 1 1 calc R U
H6B H 0.4845 0.5945 0.3223 0.044 Uiso 1 1 calc R U
H6C H 0.4432 0.6456 0.4051 0.044 Uiso 1 1 calc R U
C7 C 0.6778(6) 0.4273(6) 0.3421(3) 0.0297(12) Uani 1 1 d . .
H7A H 0.7585 0.5148 0.3714 0.045 Uiso 1 1 calc R U
H7B H 0.6445 0.4433 0.2893 0.045 Uiso 1 1 calc R U
H7C H 0.7325 0.3586 0.3392 0.045 Uiso 1 1 calc R U
C8 C 0.5776(7) 0.1698(6) 0.4431(3) 0.0297(11) Uani 1 1 d . .
H8A H 0.6466 0.1673 0.4009 0.044 Uiso 1 1 calc R U
H8B H 0.5007 0.0751 0.4479 0.044 Uiso 1 1 calc R U
H8C H 0.6537 0.2105 0.4922 0.044 Uiso 1 1 calc R U
C9 C 0.2290(7) 0.1400(6) 0.5076(3) 0.0291(11) Uani 1 1 d . .
H9A H 0.2286 0.0490 0.4873 0.044 Uiso 1 1 calc R U
H9B H 0.1105 0.1346 0.5077 0.044 Uiso 1 1 calc R U
H9C H 0.2891 0.1669 0.5609 0.044 Uiso 1 1 calc R U
C10 C 0.1292(7) 0.3991(6) 0.4591(3) 0.0317(12) Uani 1 1 d . .
H10A H 0.1753 0.4890 0.4922 0.048 Uiso 1 1 calc R U
H10B H 0.0581 0.3278 0.4882 0.048 Uiso 1 1 calc R U
H10C H 0.0592 0.4057 0.4125 0.048 Uiso 1 1 calc R U
C11 C 0.1985(6) 0.0573(5) 0.1552(3) 0.0172(9) Uani 1 1 d . .
C12 C 0.3466(6) 0.0491(5) 0.1968(3) 0.0183(9) Uani 1 1 d . .
C13 C 0.2922(6) -0.0432(5) 0.2528(3) 0.0199(9) Uani 1 1 d . .
C14 C 0.1101(6) -0.0900(5) 0.2475(3) 0.0220(10) Uani 1 1 d . .
C15 C 0.0532(6) -0.0272(5) 0.1867(3) 0.0201(9) Uani 1 1 d . .
C16 C 0.1933(7) 0.1288(5) 0.0837(3) 0.0262(11) Uani 1 1 d . .
H16A H 0.1779 0.0633 0.0370 0.039 Uiso 1 1 calc R U
H16B H 0.3012 0.2085 0.0856 0.039 Uiso 1 1 calc R U
H16C H 0.0974 0.1611 0.0819 0.039 Uiso 1 1 calc R U
C17 C 0.5280(6) 0.1213(5) 0.1811(3) 0.0266(11) Uani 1 1 d . .
H17A H 0.6077 0.1219 0.2260 0.040 Uiso 1 1 calc R U
H17B H 0.5462 0.2173 0.1723 0.040 Uiso 1 1 calc R U
H17C H 0.5484 0.0720 0.1347 0.040 Uiso 1 1 calc R U
C18 C 0.4013(7) -0.1050(5) 0.2990(3) 0.0297(11) Uani 1 1 d . .
H18A H 0.3939 -0.1926 0.2701 0.045 Uiso 1 1 calc R U
H18B H 0.3599 -0.1228 0.3495 0.045 Uiso 1 1 calc R U
H18C H 0.5209 -0.0398 0.3075 0.045 Uiso 1 1 calc R U
C19 C 0.0011(7) -0.1984(5) 0.2927(3) 0.0328(12) Uani 1 1 d . .
H19A H -0.1133 -0.1939 0.2909 0.049 Uiso 1 1 calc R U
H19B H 0.0546 -0.1810 0.3471 0.049 Uiso 1 1 calc R U
H19C H -0.0090 -0.2909 0.2697 0.049 Uiso 1 1 calc R U
C20 C -0.1307(6) -0.0503(6) 0.1577(3) 0.0282(11) Uani 1 1 d . .
H20A H -0.1407 0.0395 0.1517 0.042 Uiso 1 1 calc R U
H20B H -0.2053 -0.0963 0.1952 0.042 Uiso 1 1 calc R U
H20C H -0.1653 -0.1091 0.1072 0.042 Uiso 1 1 calc R U
C21 C 0.2214(6) 0.3864(5) 0.2007(3) 0.0189(9) Uani 1 1 d . .
C22 C 0.0726(6) 0.5222(5) 0.1339(3) 0.0202(9) Uani 1 1 d . .
C23 C 0.1211(6) 0.6262(5) 0.0887(3) 0.0197(9) Uani 1 1 d . .
C24 C 0.2993(6) 0.6583(5) 0.0792(3) 0.0194(9) Uani 1 1 d . .
C25 C 0.3571(6) 0.5718(5) 0.1183(3) 0.0214(10) Uani 1 1 d . .
C26 C -0.0999(6) 0.4487(6) 0.1584(3) 0.0287(11) Uani 1 1 d . .
H26A H -0.1815 0.4876 0.1364 0.043 Uiso 1 1 calc R U
H26B H -0.0911 0.4612 0.2154 0.043 Uiso 1 1 calc R U
H26C H -0.1400 0.3493 0.1393 0.043 Uiso 1 1 calc R U
C27 C 0.0126(7) 0.6945(5) 0.0506(3) 0.0255(10) Uani 1 1 d . .
H27A H -0.1001 0.6625 0.0690 0.038 Uiso 1 1 calc R U
H27B H -0.0016 0.6704 -0.0061 0.038 Uiso 1 1 calc R U
H27C H 0.0681 0.7956 0.0639 0.038 Uiso 1 1 calc R U
C28 C 0.3993(6) 0.7694(6) 0.0335(3) 0.0280(11) Uani 1 1 d . .
H28A H 0.5214 0.7847 0.0436 0.042 Uiso 1 1 calc R U
H28B H 0.3827 0.8560 0.0495 0.042 Uiso 1 1 calc R U
H28C H 0.3590 0.7402 -0.0222 0.042 Uiso 1 1 calc R U
C29 C 0.5287(6) 0.5616(6) 0.1239(3) 0.0282(11) Uani 1 1 d . .
H29A H 0.5997 0.6241 0.0906 0.042 Uiso 1 1 calc R U
H29B H 0.5161 0.4657 0.1066 0.042 Uiso 1 1 calc R U
H29C H 0.5838 0.5882 0.1781 0.042 Uiso 1 1 calc R U

loop_
_atom_site_aniso_label
_atom_site_aniso_U_11
_atom_site_aniso_U_22
_atom_site_aniso_U_33
_atom_site_aniso_U_23
_atom_site_aniso_U_13
_atom_site_aniso_U_12
U1 0.01380(9) 0.01444(9) 0.01522(9) 0.00305(6) 0.00266(6) 0.00297(6)
Cl1 0.0170(5) 0.0260(6) 0.0236(6) 0.0033(5) 0.0071(4) 0.0038(4)
O1 0.0159(15) 0.0209(17) 0.0209(16) 0.0054(13) 0.0028(12) 0.0057(13)
O2 0.0142(15) 0.0233(17) 0.0277(18) 0.0090(14) 0.0069(13) 0.0054(13)
N1 0.0118(17) 0.021(2) 0.022(2) 0.0032(16) 0.0035(15) 0.0045(15)
C1 0.025(2) 0.017(2) 0.018(2) -0.0002(18) -0.0029(18) 0.0017(18)
C2 0.018(2) 0.025(2) 0.017(2) 0.0033(19) 0.0002(17) 0.0035(19)
C3 0.016(2) 0.022(2) 0.017(2) 0.0011(18) -0.0016(17) 0.0059(18)
C4 0.016(2) 0.024(2) 0.017(2) 0.0056(19) 0.0041(17) 0.0011(18)
C5 0.019(2) 0.022(2) 0.018(2) -0.0024(19) 0.0013(17) 0.0045(18)
C6 0.040(3) 0.019(2) 0.023(3) -0.001(2) -0.004(2) 0.005(2)
C7 0.019(2) 0.036(3) 0.025(3) 0.008(2) 0.0019(19) -0.002(2)
C8 0.031(3) 0.035(3) 0.025(3) 0.003(2) -0.002(2) 0.016(2)
C9 0.027(3) 0.032(3) 0.019(2) 0.007(2) 0.005(2) 0.000(2)
C10 0.026(3) 0.033(3) 0.034(3) -0.009(2) -0.001(2) 0.012(2)
C11 0.022(2) 0.014(2) 0.015(2) 0.0001(17) 0.0041(17) 0.0068(18)
C12 0.020(2) 0.015(2) 0.020(2) -0.0011(18) 0.0065(18) 0.0062(17)
C13 0.021(2) 0.017(2) 0.021(2) 0.0017(18) 0.0008(18) 0.0067(18)
C14 0.024(2) 0.018(2) 0.023(2) 0.0038(19) 0.0072(19) 0.0051(19)
C15 0.018(2) 0.018(2) 0.021(2) -0.0014(18) 0.0038(18) 0.0036(18)
C16 0.035(3) 0.029(3) 0.016(2) 0.002(2) 0.003(2) 0.014(2)
C17 0.019(2) 0.027(3) 0.034(3) 0.004(2) 0.007(2) 0.008(2)
C18 0.037(3) 0.022(3) 0.033(3) 0.005(2) 0.003(2) 0.014(2)
C19 0.039(3) 0.021(3) 0.033(3) 0.007(2) 0.012(2) 0.002(2)
C20 0.015(2) 0.031(3) 0.032(3) -0.005(2) 0.002(2) 0.003(2)
C21 0.018(2) 0.016(2) 0.020(2) 0.0017(18) 0.0028(17) 0.0028(17)
C22 0.018(2) 0.020(2) 0.022(2) 0.0019(19) 0.0015(18) 0.0070(18)
C23 0.019(2) 0.017(2) 0.022(2) 0.0018(18) 0.0012(18) 0.0055(18)
C24 0.018(2) 0.019(2) 0.018(2) 0.0027(18) 0.0027(17) 0.0036(18)
C25 0.017(2) 0.023(2) 0.020(2) 0.0052(19) 0.0008(18) 0.0021(18)
C26 0.020(2) 0.035(3) 0.037(3) 0.016(2) 0.009(2) 0.013(2)
C27 0.031(3) 0.023(2) 0.026(3) 0.006(2) 0.003(2) 0.013(2)
C28 0.026(3) 0.028(3) 0.028(3) 0.012(2) 0.006(2) 0.005(2)
C29 0.021(2) 0.030(3) 0.035(3) 0.014(2) 0.007(2) 0.007(2)

loop_
_atom_type_symbol
_atom_type_description
_atom_type_scat_dispersion_real
_atom_type_scat_dispersion_imag
_atom_type_scat_source
C C 0.0033 0.0016 'International Tables Vol C Tables 4.2.6.8 and 6.1.1.4'
H H 0.0000 0.0000 'International Tables Vol C Tables 4.2.6.8 and 6.1.1.4'
N N 0.0061 0.0033 'International Tables Vol C Tables 4.2.6.8 and 6.1.1.4'
O O 0.0106 0.0060 'International Tables Vol C Tables 4.2.6.8 and 6.1.1.4'
Cl Cl 0.1484 0.1585 'International Tables Vol C Tables 4.2.6.8 and 6.1.1.4'
U U -9.6767 9.6646 'International Tables Vol C Tables 4.2.6.8 and 6.1.1.4'

loop_
_geom_angle_atom_site_label_1
_geom_angle_atom_site_label_2
_geom_angle_atom_site_label_3
_geom_angle
Cnt1 U1 O1 93.0
Cnt1 U1 O2 108.7
Cnt1 U1 C21 101.9
Cnt1 U1 Cl1 101.3
Cnt1 U1 O1 94.4
Cnt1 U1 O2 106.3
Cnt1 U1 C21 101.8
Cnt1 U1 Cl1 100.0
Cnt1 U1 Cnt2 141.3
O2 U1 O1 53.80(10)
O2 U1 Cl1 81.25(8)
O1 U1 Cl1 135.03(8)
O2 U1 C15 87.02(13)
O1 U1 C15 97.51(13)
Cl1 U1 C15 79.41(10)
O2 U1 C4 121.85(13)
O1 U1 C4 119.55(12)
Cl1 U1 C4 80.78(10)
C15 U1 C4 141.62(15)
O2 U1 C11 82.76(13)
O1 U1 C11 70.86(12)
Cl1 U1 C11 108.19(10)
C15 U1 C11 30.19(13)
C4 U1 C11 155.21(15)
O2 U1 C5 91.73(13)
O1 U1 C5 99.35(13)
Cl1 U1 C5 78.80(10)
C15 U1 C5 158.10(15)
C4 U1 C5 30.49(15)
C11 U1 C5 170.20(14)
O2 U1 C1 83.83(13)
O1 U1 C1 71.25(13)
Cl1 U1 C1 106.18(11)
C15 U1 C1 168.36(14)
C4 U1 C1 50.03(14)
C11 U1 C1 140.52(14)
C5 U1 C1 30.09(14)
O2 U1 C12 108.76(13)
O1 U1 C12 76.25(12)
Cl1 U1 C12 126.16(10)
C15 U1 C12 49.83(13)
C4 U1 C12 126.31(14)
C11 U1 C12 30.19(13)
C5 U1 C12 148.96(14)
C1 U1 C12 127.15(14)
O2 U1 C2 107.14(13)
O1 U1 C2 72.58(12)
Cl1 U1 C2 127.43(10)
C15 U1 C2 150.54(14)
C4 U1 C2 50.10(13)
C11 U1 C2 124.24(14)
C5 U1 C2 49.79(14)
C1 U1 C2 30.01(14)
C12 U1 C2 100.73(14)
O2 U1 C3 133.32(13)
O1 U1 C3 101.52(12)
Cl1 U1 C3 109.93(10)
C15 U1 C3 138.89(14)
C4 U1 C3 30.35(13)
C11 U1 C3 130.37(14)
C5 U1 C3 49.82(14)
C1 U1 C3 49.52(14)
C12 U1 C3 100.32(14)
C2 U1 C3 30.04(14)
O2 U1 C14 116.20(13)
O1 U1 C14 120.18(13)
Cl1 U1 C14 77.86(10)
C15 U1 C14 30.19(14)
C4 U1 C14 113.09(14)
C11 U1 C14 49.76(14)
C5 U1 C14 139.86(15)
C1 U1 C14 159.96(15)
C12 U1 C14 49.71(14)
C2 U1 C14 133.13(15)
C3 U1 C14 110.47(14)
O2 U1 C13 131.78(13)
O1 U1 C13 105.74(12)
Cl1 U1 C13 105.51(10)
C15 U1 C13 49.51(14)
C4 U1 C13 106.29(14)
C11 U1 C13 49.41(14)
C5 U1 C13 136.47(14)
C1 U1 C13 135.27(14)
C12 U1 C13 29.83(13)
C2 U1 C13 105.39(14)
C3 U1 C13 90.10(14)
C14 U1 C13 29.98(14)
C21 O1 U1 91.5(3)
C21 O2 U1 94.3(3)
C21 N1 C22 125.3(4)
C21 N1 C25 126.0(4)
C22 N1 C25 108.7(4)
C2 C1 C5 108.6(4)
C2 C1 C6 126.9(5)
C5 C1 C6 124.2(5)
C2 C1 U1 75.3(3)
C5 C1 U1 74.9(3)
C6 C1 U1 120.6(3)
C1 C2 C3 107.9(4)
C1 C2 C7 125.3(5)
C3 C2 C7 126.7(5)
C1 C2 U1 74.7(3)
C3 C2 U1 75.4(3)
C7 C2 U1 119.1(3)
C2 C3 C4 108.3(4)
C2 C3 C8 126.6(4)
C4 C3 C8 124.7(4)
C2 C3 U1 74.6(3)
C4 C3 U1 73.9(2)
C8 C3 U1 123.6(3)
C3 C4 C5 107.1(4)
C3 C4 C9 125.5(4)
C5 C4 C9 127.3(4)
C3 C4 U1 75.7(3)
C5 C4 U1 74.9(3)
C9 C4 U1 118.3(3)
C1 C5 C4 108.0(4)
C1 C5 C10 124.7(5)
C4 C5 C10 127.2(5)
C1 C5 U1 75.0(3)
C4 C5 U1 74.6(3)
C10 C5 U1 118.7(3)
C15 C11 C12 108.1(4)
C15 C11 C16 125.2(4)
C12 C11 C16 126.3(4)
C15 C11 U1 74.8(3)
C12 C11 U1 75.3(3)
C16 C11 U1 121.5(3)
C13 C12 C11 108.0(4)
C13 C12 C17 126.5(4)
C11 C12 C17 125.5(4)
C13 C12 U1 76.4(3)
C11 C12 U1 74.5(2)
C17 C12 U1 117.4(3)
C12 C13 C14 108.3(4)
C12 C13 C18 126.1(4)
C14 C13 C18 124.5(4)
C12 C13 U1 73.8(3)
C14 C13 U1 74.4(3)
C18 C13 U1 127.1(3)
C15 C14 C13 107.4(4)
C15 C14 C19 127.4(5)
C13 C14 C19 124.9(5)
C15 C14 U1 73.7(3)
C13 C14 U1 75.6(3)
C19 C14 U1 121.5(3)
C11 C15 C14 108.2(4)
C11 C15 C20 125.1(4)
C14 C15 C20 126.6(4)
C11 C15 U1 75.0(3)
C14 C15 U1 76.1(3)
C20 C15 U1 117.2(3)
O2 C21 O1 120.3(4)
O2 C21 N1 119.2(4)
O1 C21 N1 120.5(4)
C23 C22 N1 107.4(4)
C23 C22 C26 129.2(4)
N1 C22 C26 123.3(4)
C22 C23 C24 108.5(4)
C22 C23 C27 127.7(4)
C24 C23 C27 123.8(4)
C25 C24 C23 108.7(4)
C25 C24 C28 127.3(4)
C23 C24 C28 124.1(4)
C24 C25 N1 106.7(4)
C24 C25 C29 128.9(4)
N1 C25 C29 124.3(4)

loop_
_geom_bond_atom_site_label_1
_geom_bond_atom_site_label_2
_geom_bond_distance
U1 Cnt1 2.443
U1 Cnt2 2.452
U1 O2 2.404(3)
U1 O1 2.457(3)
U1 Cl1 2.6222(11)
U1 C15 2.715(5)
U1 C4 2.716(5)
U1 C11 2.717(4)
U1 C5 2.720(5)
U1 C1 2.722(5)
U1 C12 2.727(4)
U1 C2 2.729(5)
U1 C3 2.739(4)
U1 C14 2.745(5)
U1 C13 2.761(5)
O1 C21 1.274(5)
O2 C21 1.262(5)
N1 C21 1.383(6)
N1 C22 1.421(6)
N1 C25 1.422(6)
C1 C2 1.411(7)
C1 C5 1.413(7)
C1 C6 1.508(7)
C2 C3 1.417(7)
C2 C7 1.515(7)
C3 C4 1.428(6)
C3 C8 1.507(7)
C4 C5 1.429(7)
C4 C9 1.503(6)
C5 C10 1.504(7)
C11 C15 1.414(6)
C11 C12 1.418(6)
C11 C16 1.505(7)
C12 C13 1.413(6)
C12 C17 1.503(6)
C13 C14 1.424(7)
C13 C18 1.511(7)
C14 C15 1.422(7)
C14 C19 1.505(7)
C15 C20 1.511(6)
C22 C23 1.355(7)
C22 C26 1.498(7)
C23 C24 1.444(6)
C23 C27 1.489(6)
C24 C25 1.366(7)
C24 C28 1.499(6)
C25 C29 1.483(7)
